data_7158027
loop_
_publ_author_name
'Ramu, Gopathi'
'Kodiripaka, Bheeshma Geetanjali'
'Raga Chaitanya, Kalakonda'
'Nagendra Babu, Bathini'

_publ_section_title
;
 A facile and metal-free domino reaction of TsDAM and
 2-alkenylarylaldehyde: An easy access to 8-hydroxy-2,8-dihydro indeno
 [2,1-<i>c</i>]pyrazoles.
;
_journal_issue 18
_journal_name_full 'Organic &amp; biomolecular chemistry'
_journal_page_first 4118
_journal_page_last 4125
_journal_paper_doi 10.1039/d1ob00262g
_journal_volume 19
_journal_year 2021
_chemical_formula_moiety 'C17 H14 N2 O3, C H4 O'
_chemical_formula_sum 'C18 H18 N2 O4'
_chemical_formula_weight 326.34
_space_group_crystal_system triclinic
_space_group_IT_number 2
_space_group_name_Hall '-P 1'
_space_group_name_H-M_alt 'P -1'
_atom_sites_solution_hydrogens mixed
_audit_creation_method SHELXL-2018/3
_audit_update_record
;
2020-09-25 deposited with the CCDC.	2021-04-08 downloaded from the CCDC.
;
_cell_angle_alpha 111.200(12)
_cell_angle_beta 98.323(12)
_cell_angle_gamma 105.109(11)
_cell_formula_units_Z 2
_cell_length_a 8.755(3)
_cell_length_b 9.844(3)
_cell_length_c 10.982(4)
_cell_measurement_reflns_used 9909
_cell_measurement_temperature 293(2)
_cell_measurement_theta_max 30.4735
_cell_measurement_theta_min 2.398
_cell_volume 821.3(5)
_computing_cell_refinement '<i>SAINT</i> (Bruker, 2016)'
_computing_data_collection '<i>APEX3</i> (Bruker, 2016)'
_computing_data_reduction 'Bruker SAINT'
_computing_structure_refinement 'SHELXL-2018/3 (Sheldrick, 2018)'
_computing_structure_solution 'SHELXT 2014/5 (Sheldrick, 2014)'
_diffrn_ambient_temperature 293(2)
_diffrn_measured_fraction_theta_full 0.997
_diffrn_measured_fraction_theta_max 0.997
_diffrn_measurement_device_type 'Bruker D8 QUEST PHOTON-100'
_diffrn_measurement_method '\w and \f'
_diffrn_radiation_type MoK\a
_diffrn_radiation_wavelength 0.71073
_diffrn_reflns_av_R_equivalents 0.0572
_diffrn_reflns_av_unetI/netI 0.0467
_diffrn_reflns_Laue_measured_fraction_full 0.997
_diffrn_reflns_Laue_measured_fraction_max 0.997
_diffrn_reflns_limit_h_max 10
_diffrn_reflns_limit_h_min -10
_diffrn_reflns_limit_k_max 11
_diffrn_reflns_limit_k_min -11
_diffrn_reflns_limit_l_max 13
_diffrn_reflns_limit_l_min -13
_diffrn_reflns_number 14740
_diffrn_reflns_point_group_measured_fraction_full 0.997
_diffrn_reflns_point_group_measured_fraction_max 0.997
_diffrn_reflns_theta_full 24.999
_diffrn_reflns_theta_max 24.999
_diffrn_reflns_theta_min 2.359
_diffrn_source microfocus
_exptl_absorpt_coefficient_mu 0.094
_exptl_absorpt_correction_T_max 0.7461
_exptl_absorpt_correction_T_min 0.5830
_exptl_absorpt_correction_type multi-scan
_exptl_absorpt_process_details 'SADABS 2014/5'
_exptl_crystal_density_diffrn 1.320
_exptl_crystal_description block
_exptl_crystal_F_000 344
_exptl_crystal_recrystallization_method 'Re-crystallisation from solvent: Chloroform and Methanol'
_exptl_crystal_size_max 0.380
_exptl_crystal_size_mid 0.340
_exptl_crystal_size_min 0.260
_refine_diff_density_max 0.308
_refine_diff_density_min -0.239
_refine_diff_density_rms 0.045
_refine_ls_extinction_coef 0.062(10)
_refine_ls_extinction_expression Fc^*^=kFc[1+0.001xFc^2^\l^3^/sin(2\q)]^-1/4^
_refine_ls_extinction_method 'SHELXL-2018/3 (Sheldrick 2018)'
_refine_ls_goodness_of_fit_ref 1.046
_refine_ls_hydrogen_treatment mixed
_refine_ls_matrix_type full
_refine_ls_number_parameters 232
_refine_ls_number_reflns 2893
_refine_ls_number_restraints 0
_refine_ls_restrained_S_all 1.046
_refine_ls_R_factor_all 0.0633
_refine_ls_R_factor_gt 0.0482
_refine_ls_shift/su_max 0.000
_refine_ls_shift/su_mean 0.000
_refine_ls_structure_factor_coef Fsqd
_refine_ls_weighting_details 'w=1/[\s^2^(Fo^2^)+(0.0578P)^2^+0.3424P] where P=(Fo^2^+2Fc^2^)/3'
_refine_ls_weighting_scheme calc
_refine_ls_wR_factor_gt 0.1203
_refine_ls_wR_factor_ref 0.1386
_reflns_Friedel_coverage 0.000
_reflns_number_gt 2287
_reflns_number_total 2893
_reflns_threshold_expression 'I > 2\s(I)'
_cod_data_source_file d1ob00262g2.cif
_cod_data_source_block KA924_0m
_cod_depositor_comments 'Adding full bibliography for 7158027.cif.'
_cod_database_code 7158027
_shelx_shelxl_version_number 2018/3
_shelx_space_group_comment
;
The symmetry employed for this shelxl refinement is uniquely defined
by the following loop, which should always be used as a source of
symmetry information in preference to the above space-group names.
They are only intended as comments.
;
_shelx_estimated_absorpt_t_min 0.965
_shelx_estimated_absorpt_t_max 0.976

loop_
_space_group_symop_operation_xyz
'x, y, z'
'-x, -y, -z'

loop_
_atom_site_label
_atom_site_type_symbol
_atom_site_fract_x
_atom_site_fract_y
_atom_site_fract_z
_atom_site_U_iso_or_equiv
_atom_site_adp_type
_atom_site_occupancy
_atom_site_site_symmetry_order
_atom_site_calc_flag
_atom_site_refinement_flags_posn
_atom_site_refinement_flags_adp
_atom_site_refinement_flags_occupancy
_atom_site_disorder_assembly
_atom_site_disorder_group
O1 O 0.0102(2) 0.28785(18) 0.6468(2) 0.0858(7) Uani 1 1 d . . . . .
N1 N 0.2990(2) 0.81195(17) 0.89589(17) 0.0459(4) Uani 1 1 d . . . . .
C1 C 0.4060(2) 0.7388(2) 0.89774(18) 0.0402(4) Uani 1 1 d . . . . .
O2 O -0.08230(17) 0.46772(16) 0.62064(14) 0.0520(4) Uani 1 1 d . . . . .
N2 N 0.1579(2) 0.69829(18) 0.81382(17) 0.0445(4) Uani 1 1 d . . . . .
C2 C 0.3371(2) 0.57830(19) 0.81973(17) 0.0363(4) Uani 1 1 d . . . . .
H2N H 0.063(3) 0.725(3) 0.797(3) 0.074(7) Uiso 1 1 d . . . . .
O3 O 0.68900(18) 0.89385(16) 0.92746(16) 0.0556(4) Uani 1 1 d . . . . .
C3 C 0.1737(2) 0.5547(2) 0.76555(18) 0.0392(4) Uani 1 1 d . . . . .
H3O H 0.698(3) 0.990(3) 0.984(3) 0.077(8) Uiso 1 1 d . . . . .
O4 O 0.9228(3) 0.8354(3) 0.7893(2) 0.0896(7) Uani 1 1 d . . . . .
C4 C 0.0292(2) 0.4211(2) 0.6722(2) 0.0448(5) Uani 1 1 d . . . . .
H4O H 0.850(4) 0.849(4) 0.840(3) 0.107(11) Uiso 1 1 d . . . . .
C5 C -0.2321(2) 0.3489(2) 0.5263(2) 0.0527(5) Uani 1 1 d . . . . .
H5A H -0.273321 0.272819 0.560964 0.063 Uiso 1 1 calc R U . . .
H5AB H -0.212305 0.296567 0.439654 0.063 Uiso 1 1 calc R U . . .
C6 C -0.3527(3) 0.4274(3) 0.5106(3) 0.0645(6) Uani 1 1 d . . . . .
H6A H -0.309602 0.503602 0.477809 0.097 Uiso 1 1 calc R U . . .
H6B H -0.372688 0.477077 0.596682 0.097 Uiso 1 1 calc R U . . .
H6C H -0.453618 0.352270 0.447178 0.097 Uiso 1 1 calc R U . . .
C7 C 0.5838(2) 0.7898(2) 0.9662(2) 0.0419(5) Uani 1 1 d . . . . .
H7 H 0.602010 0.834173 1.064838 0.050 Uiso 1 1 calc R U . . .
C8 C 0.6104(2) 0.6349(2) 0.91730(18) 0.0391(4) Uani 1 1 d . . . . .
C9 C 0.4696(2) 0.51238(19) 0.83242(17) 0.0349(4) Uani 1 1 d . . . . .
C10 C 0.7592(2) 0.6127(2) 0.9524(2) 0.0475(5) Uani 1 1 d . . . . .
H10 H 0.852525 0.696412 1.009157 0.057 Uiso 1 1 calc R U . . .
C11 C 0.7651(2) 0.4658(2) 0.9018(2) 0.0478(5) Uani 1 1 d . . . . .
H11 H 0.863618 0.450376 0.924883 0.057 Uiso 1 1 calc R U . . .
C12 C 0.6261(2) 0.3377(2) 0.81580(18) 0.0404(4) Uani 1 1 d . . . . .
C13 C 0.4739(2) 0.3587(2) 0.77759(17) 0.0370(4) Uani 1 1 d . . . . .
C14 C 0.3387(2) 0.2273(2) 0.6874(2) 0.0466(5) Uani 1 1 d . . . . .
H14 H 0.238817 0.238891 0.660855 0.056 Uiso 1 1 calc R U . . .
C15 C 0.3521(3) 0.0833(2) 0.6386(2) 0.0575(6) Uani 1 1 d . . . . .
H15 H 0.261817 -0.001437 0.578168 0.069 Uiso 1 1 calc R U . . .
C16 C 0.5002(3) 0.0617(2) 0.6783(2) 0.0574(6) Uani 1 1 d . . . . .
H16 H 0.507343 -0.037127 0.645786 0.069 Uiso 1 1 calc R U . . .
C17 C 0.6325(3) 0.1850(2) 0.7641(2) 0.0512(5) Uani 1 1 d . . . . .
H17 H 0.730304 0.169572 0.789845 0.061 Uiso 1 1 calc R U . . .
C18 C 0.9232(5) 0.9112(5) 0.7085(5) 0.1248(15) Uani 1 1 d . . . . .
H18A H 0.961933 1.020786 0.763322 0.187 Uiso 1 1 calc R U . . .
H18B H 0.813784 0.880047 0.653544 0.187 Uiso 1 1 calc R U . . .
H18C H 0.994143 0.886636 0.651227 0.187 Uiso 1 1 calc R U . . .

loop_
_atom_site_aniso_label
_atom_site_aniso_U_11
_atom_site_aniso_U_22
_atom_site_aniso_U_33
_atom_site_aniso_U_23
_atom_site_aniso_U_13
_atom_site_aniso_U_12
O1 0.0548(10) 0.0401(9) 0.1424(17) 0.0262(10) -0.0046(10) 0.0186(7)
N1 0.0492(9) 0.0346(8) 0.0578(10) 0.0174(7) 0.0222(8) 0.0187(7)
C1 0.0488(10) 0.0319(9) 0.0455(10) 0.0158(8) 0.0216(8) 0.0183(8)
O2 0.0500(8) 0.0459(8) 0.0614(9) 0.0237(7) 0.0073(7) 0.0202(6)
N2 0.0455(9) 0.0368(8) 0.0575(10) 0.0196(7) 0.0183(8) 0.0211(7)
C2 0.0445(10) 0.0323(9) 0.0387(9) 0.0165(7) 0.0171(8) 0.0176(8)
O3 0.0610(9) 0.0331(7) 0.0769(10) 0.0188(7) 0.0378(8) 0.0178(6)
C3 0.0462(10) 0.0352(9) 0.0457(10) 0.0205(8) 0.0189(8) 0.0201(8)
O4 0.0965(14) 0.1115(16) 0.1339(18) 0.0836(14) 0.0750(14) 0.0795(13)
C4 0.0439(11) 0.0407(11) 0.0565(12) 0.0205(9) 0.0182(9) 0.0221(9)
C5 0.0482(11) 0.0541(12) 0.0518(12) 0.0197(10) 0.0093(9) 0.0169(10)
C6 0.0565(13) 0.0826(17) 0.0679(15) 0.0385(13) 0.0178(11) 0.0338(12)
C7 0.0453(10) 0.0325(9) 0.0471(10) 0.0133(8) 0.0191(8) 0.0131(8)
C8 0.0450(10) 0.0363(9) 0.0401(10) 0.0173(8) 0.0164(8) 0.0154(8)
C9 0.0415(10) 0.0347(9) 0.0357(9) 0.0174(7) 0.0156(8) 0.0175(8)
C10 0.0417(10) 0.0441(11) 0.0502(11) 0.0156(9) 0.0073(9) 0.0131(8)
C11 0.0443(11) 0.0512(11) 0.0538(11) 0.0235(9) 0.0125(9) 0.0234(9)
C12 0.0473(11) 0.0434(10) 0.0419(10) 0.0218(8) 0.0186(8) 0.0239(9)
C13 0.0466(10) 0.0360(9) 0.0373(9) 0.0179(7) 0.0178(8) 0.0207(8)
C14 0.0478(11) 0.0387(10) 0.0530(11) 0.0144(9) 0.0118(9) 0.0217(9)
C15 0.0591(13) 0.0377(11) 0.0652(14) 0.0088(10) 0.0120(11) 0.0207(10)
C16 0.0667(14) 0.0382(11) 0.0687(14) 0.0146(10) 0.0213(11) 0.0295(10)
C17 0.0566(12) 0.0492(12) 0.0618(13) 0.0254(10) 0.0217(10) 0.0333(10)
C18 0.159(4) 0.150(3) 0.171(4) 0.119(3) 0.108(3) 0.107(3)

loop_
_atom_type_symbol
_atom_type_description
_atom_type_scat_dispersion_real
_atom_type_scat_dispersion_imag
_atom_type_scat_source
C C 0.0033 0.0016 'International Tables Vol C Tables 4.2.6.8 and 6.1.1.4'
H H 0.0000 0.0000 'International Tables Vol C Tables 4.2.6.8 and 6.1.1.4'
N N 0.0061 0.0033 'International Tables Vol C Tables 4.2.6.8 and 6.1.1.4'
O O 0.0106 0.0060 'International Tables Vol C Tables 4.2.6.8 and 6.1.1.4'

loop_
_geom_angle_atom_site_label_1
_geom_angle_atom_site_label_2
_geom_angle_atom_site_label_3
_geom_angle
_geom_angle_site_symmetry_1
_geom_angle_site_symmetry_3
_geom_angle_publ_flag
C1 N1 N2 103.93(15) . . ?
N1 C1 C2 113.25(17) . . ?
N1 C1 C7 133.86(17) . . ?
C2 C1 C7 112.89(16) . . ?
C4 O2 C5 117.03(16) . . ?
N1 N2 C3 112.96(15) . . ?
N1 N2 H2N 118.5(16) . . ?
C3 N2 H2N 128.6(16) . . ?
C3 C2 C1 104.02(15) . . ?
C3 C2 C9 148.76(16) . . ?
C1 C2 C9 107.21(16) . . ?
C7 O3 H3O 106.6(16) . . ?
N2 C3 C2 105.83(16) . . ?
N2 C3 C4 118.29(16) . . ?
C2 C3 C4 135.84(16) . . ?
C18 O4 H4O 112(2) . . ?
O1 C4 O2 123.38(19) . . ?
O1 C4 C3 126.08(18) . . ?
O2 C4 C3 110.53(16) . . ?
O2 C5 C6 106.96(18) . . ?
O2 C5 H5A 110.3 . . ?
C6 C5 H5A 110.3 . . ?
O2 C5 H5AB 110.3 . . ?
C6 C5 H5AB 110.3 . . ?
H5A C5 H5AB 108.6 . . ?
C5 C6 H6A 109.5 . . ?
C5 C6 H6B 109.5 . . ?
H6A C6 H6B 109.5 . . ?
C5 C6 H6C 109.5 . . ?
H6A C6 H6C 109.5 . . ?
H6B C6 H6C 109.5 . . ?
O3 C7 C1 114.74(16) . . ?
O3 C7 C8 110.80(15) . . ?
C1 C7 C8 99.92(14) . . ?
O3 C7 H7 110.3 . . ?
C1 C7 H7 110.3 . . ?
C8 C7 H7 110.3 . . ?
C9 C8 C10 121.85(17) . . ?
C9 C8 C7 113.06(16) . . ?
C10 C8 C7 125.09(17) . . ?
C8 C9 C13 120.09(16) . . ?
C8 C9 C2 106.92(15) . . ?
C13 C9 C2 132.98(17) . . ?
C11 C10 C8 118.81(18) . . ?
C11 C10 H10 120.6 . . ?
C8 C10 H10 120.6 . . ?
C10 C11 C12 121.67(18) . . ?
C10 C11 H11 119.2 . . ?
C12 C11 H11 119.2 . . ?
C11 C12 C17 121.45(18) . . ?
C11 C12 C13 120.17(17) . . ?
C17 C12 C13 118.39(18) . . ?
C14 C13 C9 124.34(17) . . ?
C14 C13 C12 118.25(16) . . ?
C9 C13 C12 117.40(17) . . ?
C15 C14 C13 121.07(18) . . ?
C15 C14 H14 119.5 . . ?
C13 C14 H14 119.5 . . ?
C14 C15 C16 120.8(2) . . ?
C14 C15 H15 119.6 . . ?
C16 C15 H15 119.6 . . ?
C17 C16 C15 119.75(18) . . ?
C17 C16 H16 120.1 . . ?
C15 C16 H16 120.1 . . ?
C16 C17 C12 121.68(19) . . ?
C16 C17 H17 119.2 . . ?
C12 C17 H17 119.2 . . ?
O4 C18 H18A 109.5 . . ?
O4 C18 H18B 109.5 . . ?
H18A C18 H18B 109.5 . . ?
O4 C18 H18C 109.5 . . ?
H18A C18 H18C 109.5 . . ?
H18B C18 H18C 109.5 . . ?

loop_
_geom_bond_atom_site_label_1
_geom_bond_atom_site_label_2
_geom_bond_distance
_geom_bond_site_symmetry_2
_geom_bond_publ_flag
O1 C4 1.198(2) . ?
N1 C1 1.324(2) . ?
N1 N2 1.349(2) . ?
C1 C2 1.403(3) . ?
C1 C7 1.490(3) . ?
O2 C4 1.321(2) . ?
O2 C5 1.446(2) . ?
N2 C3 1.371(2) . ?
N2 H2N 0.94(3) . ?
C2 C3 1.391(3) . ?
C2 C9 1.483(2) . ?
O3 C7 1.420(2) . ?
O3 H3O 0.90(3) . ?
C3 C4 1.471(3) . ?
O4 C18 1.349(4) . ?
O4 H4O 0.91(3) . ?
C5 C6 1.487(3) . ?
C5 H5A 0.9700 . ?
C5 H5AB 0.9700 . ?
C6 H6A 0.9600 . ?
C6 H6B 0.9600 . ?
C6 H6C 0.9600 . ?
C7 C8 1.516(2) . ?
C7 H7 0.9800 . ?
C8 C9 1.386(3) . ?
C8 C10 1.399(3) . ?
C9 C13 1.424(2) . ?
C10 C11 1.367(3) . ?
C10 H10 0.9300 . ?
C11 C12 1.403(3) . ?
C11 H11 0.9300 . ?
C12 C17 1.421(3) . ?
C12 C13 1.428(3) . ?
C13 C14 1.411(3) . ?
C14 C15 1.366(3) . ?
C14 H14 0.9300 . ?
C15 C16 1.401(3) . ?
C15 H15 0.9300 . ?
C16 C17 1.352(3) . ?
C16 H16 0.9300 . ?
C17 H17 0.9300 . ?
C18 H18A 0.9600 . ?
C18 H18B 0.9600 . ?
C18 H18C 0.9600 . ?

loop_
_geom_torsion_atom_site_label_1
_geom_torsion_atom_site_label_2
_geom_torsion_atom_site_label_3
_geom_torsion_atom_site_label_4
_geom_torsion
_geom_torsion_site_symmetry_1
_geom_torsion_site_symmetry_2
_geom_torsion_site_symmetry_3
_geom_torsion_site_symmetry_4
_geom_torsion_publ_flag
N2 N1 C1 C2 -0.9(2) . . . . ?
N2 N1 C1 C7 -179.96(19) . . . . ?
C1 N1 N2 C3 0.9(2) . . . . ?
N1 C1 C2 C3 0.6(2) . . . . ?
C7 C1 C2 C3 179.89(15) . . . . ?
N1 C1 C2 C9 -179.45(15) . . . . ?
C7 C1 C2 C9 -0.2(2) . . . . ?
N1 N2 C3 C2 -0.5(2) . . . . ?
N1 N2 C3 C4 -178.60(15) . . . . ?
C1 C2 C3 N2 -0.06(19) . . . . ?
C9 C2 C3 N2 -179.9(3) . . . . ?
C1 C2 C3 C4 177.5(2) . . . . ?
C9 C2 C3 C4 -2.3(4) . . . . ?
C5 O2 C4 O1 -1.6(3) . . . . ?
C5 O2 C4 C3 179.89(15) . . . . ?
N2 C3 C4 O1 -161.1(2) . . . . ?
C2 C3 C4 O1 21.5(4) . . . . ?
N2 C3 C4 O2 17.4(2) . . . . ?
C2 C3 C4 O2 -160.0(2) . . . . ?
C4 O2 C5 C6 165.62(17) . . . . ?
N1 C1 C7 O3 -62.5(3) . . . . ?
C2 C1 C7 O3 118.43(17) . . . . ?
N1 C1 C7 C8 179.0(2) . . . . ?
C2 C1 C7 C8 -0.09(19) . . . . ?
O3 C7 C8 C9 -121.05(17) . . . . ?
C1 C7 C8 C9 0.35(19) . . . . ?
O3 C7 C8 C10 59.3(2) . . . . ?
C1 C7 C8 C10 -179.26(17) . . . . ?
C10 C8 C9 C13 -0.4(3) . . . . ?
C7 C8 C9 C13 -179.99(15) . . . . ?
C10 C8 C9 C2 179.16(16) . . . . ?
C7 C8 C9 C2 -0.5(2) . . . . ?
C3 C2 C9 C8 -179.7(3) . . . . ?
C1 C2 C9 C8 0.39(19) . . . . ?
C3 C2 C9 C13 -0.3(4) . . . . ?
C1 C2 C9 C13 179.82(18) . . . . ?
C9 C8 C10 C11 -0.3(3) . . . . ?
C7 C8 C10 C11 179.28(18) . . . . ?
C8 C10 C11 C12 0.1(3) . . . . ?
C10 C11 C12 C17 -179.63(19) . . . . ?
C10 C11 C12 C13 0.8(3) . . . . ?
C8 C9 C13 C14 -178.10(17) . . . . ?
C2 C9 C13 C14 2.5(3) . . . . ?
C8 C9 C13 C12 1.2(2) . . . . ?
C2 C9 C13 C12 -178.20(17) . . . . ?
C11 C12 C13 C14 177.95(17) . . . . ?
C17 C12 C13 C14 -1.7(3) . . . . ?
C11 C12 C13 C9 -1.4(3) . . . . ?
C17 C12 C13 C9 179.01(16) . . . . ?
C9 C13 C14 C15 179.78(19) . . . . ?
C12 C13 C14 C15 0.5(3) . . . . ?
C13 C14 C15 C16 1.0(3) . . . . ?
C14 C15 C16 C17 -1.3(3) . . . . ?
C15 C16 C17 C12 0.0(3) . . . . ?
C11 C12 C17 C16 -178.18(19) . . . . ?
C13 C12 C17 C16 1.4(3) . . . . ?
